data_2022762
loop_
_publ_author_name
'Shankar, M. G.'
'Kumaravel, R.'
'Subashini, A.'
'Ramamurthi, K.'
'Ku&#x10d;er&#xe1;kov&#xe1;, Monika'
'Du&#x161;ek, Michal'
'Stoeckli-Evans, Helen'

_publ_section_title
;
 Syntheses, crystal structures, Hirshfeld surface analyses and energy
 frameworks of two 4-amino-anti-pyrine Schiff base compounds:
 (<i>E</i>)-4-{[4-(di-ethyl-amino)-benzyl-idene]amino}-1,5-dimethyl-2-phenyl-1<i>H</i>-pyrazol-3(2<i>H</i>)-one
 and
 (<i>E</i>)-4-[(4-fluoro-benzyl-idene)amino]-1,5-dimethyl-2-phenyl-1<i>H</i>-pyrazol-3(2<i>H</i>)-one.
;
_journal_issue 'Pt 6'
_journal_name_full 'Acta crystallographica. Section E, Crystallographic communications'
_journal_page_first 538
_journal_page_last 544
_journal_paper_doi 10.1107/S2056989023004085
_journal_volume 79
_journal_year 2023
_chemical_formula_iupac 'C18 H16 F N3 O'
_chemical_formula_moiety 'C18 H16 F N3 O'
_chemical_formula_sum 'C18 H16 F N3 O'
_chemical_formula_weight 309.34
_chemical_name_systematic
(<i>E</i>)-4-[(4-Fluorobenzylidene)amino]-1,5-dimethyl-2-phenyl-1<i>H</i>-pyrazol-3(2<i>H</i>)-one
_space_group_crystal_system orthorhombic
_space_group_IT_number 61
_space_group_name_Hall '-P 2ac 2ab'
_space_group_name_H-M_alt 'P b c a'
_atom_sites_solution_hydrogens geom
_atom_sites_solution_primary direct
_atom_sites_solution_secondary difmap
_audit_creation_method SHELXL-2018/3
_cell_angle_alpha 90
_cell_angle_beta 90
_cell_angle_gamma 90
_cell_formula_units_Z 8
_cell_length_a 6.7886(13)
_cell_length_b 16.6007(3)
_cell_length_c 26.9563(8)
_cell_measurement_reflns_used 3075
_cell_measurement_temperature 95(2)
_cell_measurement_theta_max 72.96
_cell_measurement_theta_min 5.32
_cell_volume 3037.9(6)
_computing_cell_refinement
;
CrysAlisPro (Agilent, 2010)
;
_computing_data_collection
;
CrysAlisPro (Agilent, 2010)
;
_computing_data_reduction
;
CrysAlisPro (Agilent, 2010)
;
_computing_molecular_graphics
;
PLATON (Spek, 2020) and Mercury (Macrae <i>et al.</i>,  2020)
;
_computing_publication_material
;
<i>SHELXL2018/3</i> (Sheldrick, 2015), PLATON (Spek, 2020) and
publcif (Westrip, 2010)
;
_computing_structure_refinement
;
<i>SHELXL2018/3</i> (Sheldrick, 2015)
;
_computing_structure_solution
;
Superflip (Palatinus & Chapuis, 2007; JANA2006 (Pet\<r\'i\<cek <i>et
al.</i>,  2014)
;
_diffrn_ambient_temperature 95(2)
_diffrn_detector 'CCD plate'
_diffrn_detector_area_resol_mean 5.2027
_diffrn_measured_fraction_theta_full 1.000
_diffrn_measured_fraction_theta_max 0.994
_diffrn_measurement_device 'four-circle diffractometer'
_diffrn_measurement_device_type 'SuperNova, AtlasS2'
_diffrn_measurement_method '\w scans'
_diffrn_radiation_monochromator mirror
_diffrn_radiation_source 'X-ray tube'
_diffrn_radiation_type MoK\a
_diffrn_radiation_wavelength 0.71073
_diffrn_reflns_av_R_equivalents 0.0640
_diffrn_reflns_av_unetI/netI 0.0454
_diffrn_reflns_limit_h_max 8
_diffrn_reflns_limit_h_min -7
_diffrn_reflns_limit_k_max 20
_diffrn_reflns_limit_k_min -20
_diffrn_reflns_limit_l_max 33
_diffrn_reflns_limit_l_min -21
_diffrn_reflns_number 16735
_diffrn_reflns_theta_full 25.242
_diffrn_reflns_theta_max 26.173
_diffrn_reflns_theta_min 1.511
_exptl_absorpt_coefficient_mu 0.095
_exptl_absorpt_correction_T_max 1.000
_exptl_absorpt_correction_T_min 0.074
_exptl_absorpt_correction_type multi-scan
_exptl_absorpt_process_details
;
(CrysAlisPro; Rigaku OD, 2022)
;
_exptl_crystal_colour colourless
_exptl_crystal_density_diffrn 1.353
_exptl_crystal_description block
_exptl_crystal_F_000 1296
_exptl_crystal_size_max 0.078
_exptl_crystal_size_mid 0.052
_exptl_crystal_size_min 0.033
_refine_diff_density_max 0.214
_refine_diff_density_min -0.211
_refine_ls_extinction_coef 0.0025(5)
_refine_ls_extinction_expression Fc^*^=kFc[1+0.001xFc^2^\l^3^/sin(2\q)]^-1/4^
_refine_ls_extinction_method
;
(<i>SHELXL2018/3</i>; Sheldrick, 2015)
;
_refine_ls_goodness_of_fit_ref 1.048
_refine_ls_hydrogen_treatment constr
_refine_ls_matrix_type full
_refine_ls_number_parameters 211
_refine_ls_number_reflns 3041
_refine_ls_number_restraints 0
_refine_ls_restrained_S_all 1.048
_refine_ls_R_factor_all 0.0613
_refine_ls_R_factor_gt 0.0419
_refine_ls_shift/su_max 0.000
_refine_ls_shift/su_mean 0.000
_refine_ls_structure_factor_coef Fsqd
_refine_ls_weighting_details 'w=1/[\s^2^(Fo^2^)+(0.0413P)^2^+0.3986P] where P=(Fo^2^+2Fc^2^)/3'
_refine_ls_weighting_scheme calc
_refine_ls_wR_factor_gt 0.0915
_refine_ls_wR_factor_ref 0.1008
_reflns_number_gt 2346
_reflns_number_total 3041
_reflns_threshold_expression 'I > 2\s(I)'
_cod_data_source_file hb8065sup1.cif
_cod_data_source_block II
_cod_depositor_comments 'Adding full bibliography for 2022761--2022762.cif.'
_cod_database_code 2022762
_cod_database_fobs_code 2022762
_shelx_space_group_comment
;
The symmetry employed for this shelxl refinement is uniquely defined
by the following loop, which should always be used as a source of
symmetry information in preference to the above space-group names.
They are only intended as comments.
;
_shelx_estimated_absorpt_t_min 0.993
_shelx_estimated_absorpt_t_max 0.997

loop_
_space_group_symop_operation_xyz
'x, y, z'
'-x+1/2, -y, z+1/2'
'x+1/2, -y+1/2, -z'
'-x, y+1/2, -z+1/2'
'-x, -y, -z'
'x-1/2, y, -z-1/2'
'-x-1/2, y-1/2, z'
'x, -y-1/2, z-1/2'

loop_
_atom_site_type_symbol
_atom_site_label
_atom_site_fract_x
_atom_site_fract_y
_atom_site_fract_z
_atom_site_U_iso_or_equiv
_atom_site_adp_type
_atom_site_calc_flag
_atom_site_occupancy
_atom_site_disorder_assembly
_atom_site_disorder_group
F F1 0.87181(18) 0.01263(7) -0.22907(4) 0.0355(3) Uani d 1 . .
O O1 0.72869(16) 0.08876(7) 0.07747(4) 0.0227(3) Uani d 1 . .
N N1 0.45169(19) 0.15388(8) 0.10880(5) 0.0191(3) Uani d 1 . .
N N2 0.28459(19) 0.19055(8) 0.08765(5) 0.0199(3) Uani d 1 . .
N N3 0.48528(19) 0.10471(8) -0.02205(5) 0.0188(3) Uani d 1 . .
C C1 0.5616(2) 0.11647(10) 0.07073(6) 0.0185(3) Uani d 1 . .
C C2 0.4406(2) 0.12362(9) 0.02704(6) 0.0182(3) Uani d 1 . .
C C3 0.2737(2) 0.16588(9) 0.03975(6) 0.0184(3) Uani d 1 . .
C C4 0.5493(2) 0.19326(10) 0.14907(6) 0.0196(3) Uani d 1 . .
C C5 0.5650(2) 0.27676(11) 0.15110(6) 0.0226(4) Uani d 1 . .
H H5 0.504845 0.309414 0.126438 0.027 Uiso calc 1 . .
C C6 0.6700(2) 0.31165(12) 0.18982(7) 0.0274(4) Uani d 1 . .
H H6 0.680539 0.368625 0.191832 0.033 Uiso calc 1 . .
C C7 0.7597(2) 0.26390(13) 0.22553(7) 0.0313(4) Uani d 1 . .
H H7 0.832965 0.288135 0.251573 0.038 Uiso calc 1 . .
C C8 0.7421(3) 0.18061(13) 0.22317(7) 0.0300(4) Uani d 1 . .
H H8 0.802971 0.147933 0.247699 0.036 Uiso calc 1 . .
C C9 0.6357(2) 0.14503(11) 0.18500(6) 0.0242(4) Uani d 1 . .
H H9 0.622161 0.088118 0.183518 0.029 Uiso calc 1 . .
C C10 0.1160(2) 0.20736(11) 0.11996(6) 0.0240(4) Uani d 1 . .
H H10A 0.161622 0.234823 0.150023 0.036 Uiso calc 1 . .
H H10B 0.051684 0.156623 0.129077 0.036 Uiso calc 1 . .
H H10C 0.021908 0.241881 0.102403 0.036 Uiso calc 1 . .
C C11 0.0992(2) 0.18413(11) 0.00855(7) 0.0252(4) Uani d 1 . .
H H11C 0.124258 0.166697 -0.025605 0.038 Uiso calc 1 . .
H H11B 0.073898 0.242251 0.009018 0.038 Uiso calc 1 . .
H H11A -0.015913 0.155503 0.021628 0.038 Uiso calc 1 . .
C C12 0.6468(2) 0.06772(10) -0.03275(6) 0.0196(3) Uani d 1 . .
H H12A 0.730837 0.049874 -0.006810 0.024 Uiso calc 1 . .
C C13 0.7020(2) 0.05290(9) -0.08456(6) 0.0196(3) Uani d 1 . .
C C14 0.8853(3) 0.01856(10) -0.09495(6) 0.0231(4) Uani d 1 . .
H H14 0.970961 0.004617 -0.068426 0.028 Uiso calc 1 . .
C C15 0.9441(3) 0.00454(11) -0.14364(6) 0.0257(4) Uani d 1 . .
H H15 1.068284 -0.019112 -0.150837 0.031 Uiso calc 1 . .
C C16 0.8166(3) 0.02601(11) -0.18100(6) 0.0265(4) Uani d 1 . .
C C17 0.6341(3) 0.06039(11) -0.17255(6) 0.0248(4) Uani d 1 . .
H H17 0.550125 0.074561 -0.199357 0.030 Uiso calc 1 . .
C C18 0.5772(2) 0.07358(10) -0.12379(6) 0.0222(3) Uani d 1 . .
H H18 0.452267 0.096883 -0.117004 0.027 Uiso calc 1 . .

loop_
_atom_site_aniso_label
_atom_site_aniso_U_11
_atom_site_aniso_U_22
_atom_site_aniso_U_33
_atom_site_aniso_U_12
_atom_site_aniso_U_13
_atom_site_aniso_U_23
F1 0.0454(6) 0.0410(7) 0.0201(5) 0.0028(5) 0.0106(5) -0.0031(4)
O1 0.0174(5) 0.0287(6) 0.0220(6) 0.0060(5) -0.0013(5) -0.0022(5)
N1 0.0162(6) 0.0213(7) 0.0197(6) 0.0024(5) -0.0019(5) -0.0016(5)
N2 0.0145(6) 0.0222(7) 0.0231(7) 0.0029(5) -0.0011(5) -0.0002(5)
N3 0.0198(6) 0.0180(7) 0.0187(6) -0.0020(5) 0.0014(5) 0.0002(5)
C1 0.0189(7) 0.0171(8) 0.0196(8) -0.0015(6) 0.0023(6) 0.0002(6)
C2 0.0187(7) 0.0154(7) 0.0206(8) -0.0021(6) 0.0001(6) 0.0019(6)
C3 0.0181(7) 0.0161(7) 0.0211(8) -0.0032(6) -0.0003(6) 0.0011(6)
C4 0.0135(7) 0.0261(9) 0.0192(8) 0.0000(6) 0.0020(6) -0.0015(6)
C5 0.0187(7) 0.0266(9) 0.0223(8) -0.0009(7) 0.0020(6) -0.0011(7)
C6 0.0201(8) 0.0320(10) 0.0302(9) -0.0052(7) 0.0045(7) -0.0079(8)
C7 0.0190(8) 0.0497(12) 0.0251(9) -0.0032(8) -0.0009(7) -0.0106(8)
C8 0.0217(8) 0.0458(12) 0.0227(8) 0.0046(8) -0.0025(7) 0.0005(8)
C9 0.0187(7) 0.0310(10) 0.0229(8) 0.0023(7) 0.0027(7) 0.0008(7)
C10 0.0180(7) 0.0254(9) 0.0287(9) 0.0011(6) 0.0039(7) -0.0043(7)
C11 0.0220(8) 0.0251(9) 0.0284(9) 0.0035(7) -0.0046(7) -0.0002(7)
C12 0.0205(7) 0.0175(8) 0.0208(8) -0.0013(6) -0.0019(6) 0.0006(6)
C13 0.0227(8) 0.0151(8) 0.0210(8) -0.0023(6) 0.0011(7) 0.0005(6)
C14 0.0256(8) 0.0197(8) 0.0240(8) 0.0012(7) 0.0004(7) 0.0020(6)
C15 0.0269(8) 0.0218(8) 0.0284(9) 0.0030(7) 0.0062(7) -0.0005(7)
C16 0.0366(9) 0.0229(9) 0.0199(8) -0.0027(7) 0.0083(7) -0.0028(6)
C17 0.0285(8) 0.0257(9) 0.0202(8) -0.0013(7) -0.0014(7) 0.0002(7)
C18 0.0227(8) 0.0201(8) 0.0238(8) 0.0001(6) 0.0015(7) -0.0001(6)

loop_
_atom_type_symbol
_atom_type_description
_atom_type_scat_dispersion_real
_atom_type_scat_dispersion_imag
_atom_type_scat_source
C C 0.0033 0.0016 'International Tables Vol C Tables 4.2.6.8 and 6.1.1.4'
H H 0.0000 0.0000 'International Tables Vol C Tables 4.2.6.8 and 6.1.1.4'
F F 0.0171 0.0103 'International Tables Vol C Tables 4.2.6.8 and 6.1.1.4'
N N 0.0061 0.0033 'International Tables Vol C Tables 4.2.6.8 and 6.1.1.4'
O O 0.0106 0.0060 'International Tables Vol C Tables 4.2.6.8 and 6.1.1.4'

loop_
_geom_angle_atom_site_label_1
_geom_angle_atom_site_label_2
_geom_angle_atom_site_label_3
_geom_angle_site_symmetry_1
_geom_angle_site_symmetry_3
_geom_angle
_geom_angle_publ_flag
N2 N1 C1 . . 108.75(12) ?
C1 N1 C4 . . 120.50(13) ?
N2 N1 C4 . . 118.90(13) ?
C3 N2 N1 . . 107.40(13) ?
C3 N2 C10 . . 125.50(14) ?
N1 N2 C10 . . 118.09(13) ?
C12 N3 C2 . . 120.32(14) ?
O1 C1 N1 . . 122.75(15) ?
O1 C1 C2 . . 132.33(15) ?
N1 C1 C2 . . 104.85(13) ?
C3 C2 N3 . . 122.05(14) ?
C3 C2 C1 . . 107.94(14) ?
N3 C2 C1 . . 129.30(14) ?
N2 C3 C2 . . 110.24(14) ?
N2 C3 C11 . . 121.43(14) ?
C2 C3 C11 . . 128.33(15) ?
C9 C4 C5 . . 121.03(16) ?
C9 C4 N1 . . 117.53(15) ?
C5 C4 N1 . . 121.38(15) ?
C6 C5 C4 . . 118.93(16) ?
C6 C5 H5 . . 120.5 ?
C4 C5 H5 . . 120.5 ?
C7 C6 C5 . . 120.50(18) ?
C7 C6 H6 . . 119.7 ?
C5 C6 H6 . . 119.7 ?
C6 C7 C8 . . 119.95(17) ?
C6 C7 H7 . . 120.0 ?
C8 C7 H7 . . 120.0 ?
C9 C8 C7 . . 120.12(18) ?
C9 C8 H8 . . 119.9 ?
C7 C8 H8 . . 119.9 ?
C4 C9 C8 . . 119.45(18) ?
C4 C9 H9 . . 120.3 ?
C8 C9 H9 . . 120.3 ?
N2 C10 H10A . . 109.5 ?
N2 C10 H10B . . 109.5 ?
H10A C10 H10B . . 109.5 ?
N2 C10 H10C . . 109.5 ?
H10A C10 H10C . . 109.5 ?
H10B C10 H10C . . 109.5 ?
C3 C11 H11C . . 109.5 ?
C3 C11 H11B . . 109.5 ?
H11C C11 H11B . . 109.5 ?
C3 C11 H11A . . 109.5 ?
H11C C11 H11A . . 109.5 ?
H11B C11 H11A . . 109.5 ?
N3 C12 C13 . . 120.68(15) ?
N3 C12 H12A . . 119.7 ?
C13 C12 H12A . . 119.7 ?
C14 C13 C18 . . 119.24(15) ?
C14 C13 C12 . . 119.14(15) ?
C18 C13 C12 . . 121.62(15) ?
C15 C14 C13 . . 120.84(16) ?
C15 C14 H14 . . 119.6 ?
C13 C14 H14 . . 119.6 ?
C16 C15 C14 . . 117.85(16) ?
C16 C15 H15 . . 121.1 ?
C14 C15 H15 . . 121.1 ?
F1 C16 C15 . . 118.67(16) ?
F1 C16 C17 . . 117.94(16) ?
C15 C16 C17 . . 123.39(16) ?
C16 C17 C18 . . 118.07(16) ?
C16 C17 H17 . . 121.0 ?
C18 C17 H17 . . 121.0 ?
C17 C18 C13 . . 120.62(16) ?
C17 C18 H18 . . 119.7 ?
C13 C18 H18 . . 119.7 ?

loop_
_geom_bond_atom_site_label_1
_geom_bond_atom_site_label_2
_geom_bond_site_symmetry_2
_geom_bond_distance
_geom_bond_publ_flag
F1 C16 . 1.367(2) ?
O1 C1 . 1.237(2) ?
N1 N2 . 1.4080(18) ?
N1 C1 . 1.413(2) ?
N1 C4 . 1.430(2) ?
N2 C3 . 1.356(2) ?
N2 C10 . 1.465(2) ?
N3 C12 . 1.289(2) ?
N3 C2 . 1.394(2) ?
C1 C2 . 1.441(2) ?
C2 C3 . 1.376(2) ?
C3 C11 . 1.484(2) ?
C4 C9 . 1.387(2) ?
C4 C5 . 1.391(2) ?
C5 C6 . 1.390(2) ?
C5 H5 . 0.9500 ?
C6 C7 . 1.388(3) ?
C6 H6 . 0.9500 ?
C7 C8 . 1.389(3) ?
C7 H7 . 0.9500 ?
C8 C9 . 1.389(3) ?
C8 H8 . 0.9500 ?
C9 H9 . 0.9500 ?
C10 H10A . 0.9800 ?
C10 H10B . 0.9800 ?
C10 H10C . 0.9800 ?
C11 H11C . 0.9800 ?
C11 H11B . 0.9800 ?
C11 H11A . 0.9800 ?
C12 C13 . 1.467(2) ?
C12 H12A . 0.9500 ?
C13 C14 . 1.397(2) ?
C13 C18 . 1.398(2) ?
C14 C15 . 1.392(2) ?
C14 H14 . 0.9500 ?
C15 C16 . 1.375(3) ?
C15 H15 . 0.9500 ?
C16 C17 . 1.383(3) ?
C17 C18 . 1.387(2) ?
C17 H17 . 0.9500 ?
C18 H18 . 0.9500 ?

loop_
_geom_hbond_atom_site_label_D
_geom_hbond_atom_site_label_H
_geom_hbond_atom_site_label_A
_geom_hbond_site_symmetry_A
_geom_hbond_distance_DH
_geom_hbond_distance_HA
_geom_hbond_distance_DA
_geom_hbond_angle_DHA
_geom_hbond_publ_flag
C11 H11A O1 1_455 0.98 2.55 3.505(2) 165 yes
C12 H12A O1 . 0.95 2.36 3.043(2) 128 yes
C14 H14 O1 5_755 0.95 2.57 3.204(2) 124 yes
C17 H17 F1 6 0.95 2.50 3.291(2) 141 yes
C7 H7 CgB 6_656 0.95 2.90 3.608(2) 132 yes

loop_
_geom_torsion_atom_site_label_1
_geom_torsion_atom_site_label_2
_geom_torsion_atom_site_label_3
_geom_torsion_atom_site_label_4
_geom_torsion_site_symmetry_1
_geom_torsion_site_symmetry_2
_geom_torsion_site_symmetry_3
_geom_torsion_site_symmetry_4
_geom_torsion
_geom_torsion_publ_flag
C1 N1 N2 C3 . . . . 9.45(17) ?
C4 N1 N2 C3 . . . . 152.54(14) ?
C1 N1 N2 C10 . . . . 158.44(14) ?
C4 N1 N2 C10 . . . . -58.47(19) ?
N2 N1 C1 O1 . . . . 170.21(15) ?
C4 N1 C1 O1 . . . . 27.8(2) ?
N2 N1 C1 C2 . . . . -7.02(17) ?
C4 N1 C1 C2 . . . . -149.42(14) ?
C12 N3 C2 C3 . . . . 177.33(15) ?
C12 N3 C2 C1 . . . . 8.2(3) ?
O1 C1 C2 C3 . . . . -174.69(18) ?
N1 C1 C2 C3 . . . . 2.15(17) ?
O1 C1 C2 N3 . . . . -4.3(3) ?
N1 C1 C2 N3 . . . . 172.51(15) ?
N1 N2 C3 C2 . . . . -8.11(18) ?
C10 N2 C3 C2 . . . . -154.17(15) ?
N1 N2 C3 C11 . . . . 171.33(14) ?
C10 N2 C3 C11 . . . . 25.3(2) ?
N3 C2 C3 N2 . . . . -167.49(14) ?
C1 C2 C3 N2 . . . . 3.71(18) ?
N3 C2 C3 C11 . . . . 13.1(3) ?
C1 C2 C3 C11 . . . . -175.67(16) ?
N2 N1 C4 C9 . . . . 146.82(14) ?
C1 N1 C4 C9 . . . . -74.49(19) ?
N2 N1 C4 C5 . . . . -36.0(2) ?
C1 N1 C4 C5 . . . . 102.73(18) ?
C9 C4 C5 C6 . . . . 0.3(2) ?
N1 C4 C5 C6 . . . . -176.80(14) ?
C4 C5 C6 C7 . . . . 0.7(2) ?
C5 C6 C7 C8 . . . . -1.0(3) ?
C6 C7 C8 C9 . . . . 0.3(3) ?
C5 C4 C9 C8 . . . . -1.0(2) ?
N1 C4 C9 C8 . . . . 176.19(14) ?
C7 C8 C9 C4 . . . . 0.7(2) ?
C2 N3 C12 C13 . . . . -175.43(14) ?
N3 C12 C13 C14 . . . . 174.82(15) ?
N3 C12 C13 C18 . . . . -4.0(2) ?
C18 C13 C14 C15 . . . . -0.3(2) ?
C12 C13 C14 C15 . . . . -179.17(16) ?
C13 C14 C15 C16 . . . . 0.4(3) ?
C14 C15 C16 F1 . . . . -179.96(16) ?
C14 C15 C16 C17 . . . . -0.2(3) ?
F1 C16 C17 C18 . . . . 179.62(15) ?
C15 C16 C17 C18 . . . . -0.2(3) ?
C16 C17 C18 C13 . . . . 0.3(3) ?
C14 C13 C18 C17 . . . . -0.1(2) ?
C12 C13 C18 C17 . . . . 178.78(15) ?
